data_7042503
loop_
_publ_author_name
'Szimhardt, Norbert'
'B\"olter, Marc F'
'Born, Maximilian'
'Klap\"otke, Thomas M'
'Stierstorfer, J\"org'

_publ_section_title
;
 Metal salts and complexes of 1,1'-dinitramino-5,5'-bitetrazole.
;
_journal_issue 15
_journal_name_full 'Dalton transactions (Cambridge, England : 2003)'
_journal_page_first 5033
_journal_page_last 5040
_journal_paper_doi 10.1039/c7dt00536a
_journal_volume 46
_journal_year 2017
_chemical_formula_moiety 'C2 H12 Cu N16 O4, H2 O'
_chemical_formula_sum 'C2 H14 Cu N16 O5'
_chemical_formula_weight 405.83
_chemical_name_common 'tetraammino copper(II) dinitraminobitetrazolate monohydrate'
_chemical_name_systematic
;
tetraammino copper(II) dinitraminobitetrazolate monohydrate
;
_space_group_IT_number 15
_symmetry_cell_setting monoclinic
_symmetry_Int_Tables_number 15
_symmetry_space_group_name_Hall '-C 2yc'
_symmetry_space_group_name_H-M 'C 1 2/c 1'
_atom_sites_solution_hydrogens mixed
_audit_creation_date
;
'Mon Sep 05 19:34:42 2016'
;
_audit_creation_method SHELXL-2013
_audit_update_record
;
2016-09-06 deposited with the CCDC.
2017-03-16 downloaded from the CCDC.
;
_cell_angle_alpha 90
_cell_angle_beta 98.739(5)
_cell_angle_gamma 90
_cell_formula_units_Z 4
_cell_length_a 11.4131(5)
_cell_length_b 7.4648(3)
_cell_length_c 17.2079(8)
_cell_measurement_reflns_used 1615
_cell_measurement_temperature 173(2)
_cell_measurement_theta_max 30.2050
_cell_measurement_theta_min 4.6280
_cell_volume 1449.03(11)
_computing_cell_refinement
;
CrysAlisPro, Agilent Technologies,
Version 1.171.37.33 (release 27-03-2014 CrysAlis171 .NET)
(compiled Mar 27 2014,17:12:48)
;
_computing_data_collection
;
CrysAlisPro, Agilent Technologies,
Version 1.171.37.33 (release 27-03-2014 CrysAlis171 .NET)
(compiled Mar 27 2014,17:12:48)
;
_computing_data_reduction
;
CrysAlisPro, Agilent Technologies,
Version 1.171.37.33 (release 27-03-2014 CrysAlis171 .NET)
(compiled Mar 27 2014,17:12:48)
;
_computing_structure_refinement 'SHELXL-2013 (Sheldrick, 2013)'
_diffrn_ambient_temperature 173(2)
_diffrn_detector 'CCD plate'
_diffrn_detector_area_resol_mean 15.9809
_diffrn_detector_type Sapphire3
_diffrn_measured_fraction_theta_full 0.995
_diffrn_measured_fraction_theta_max 0.995
_diffrn_measurement_details
;
#__ type_ start__ end____ width___ exp.time_
  1 omega  -84.00    2.00   1.0000   15.0000
omega____ theta____ kappa____ phi______ frames
    -      -28.6994  -38.0000 -180.0000 86

#__ type_ start__ end____ width___ exp.time_
  2 omega -111.00  -85.00   1.0000   15.0000
omega____ theta____ kappa____ phi______ frames
    -      -28.6994  179.0000  -30.0000 26

#__ type_ start__ end____ width___ exp.time_
  3 omega  -37.00   28.00   1.0000   15.0000
omega____ theta____ kappa____ phi______ frames
    -       29.7932  -57.0000  -60.0000 65

#__ type_ start__ end____ width___ exp.time_
  4 omega   35.00   74.00   1.0000   15.0000
omega____ theta____ kappa____ phi______ frames
    -       29.7932  -99.0000  -60.0000 39

#__ type_ start__ end____ width___ exp.time_
  5 omega  -34.00   25.00   1.0000   15.0000
omega____ theta____ kappa____ phi______ frames
    -       29.7932  -57.0000    0.0000 59

#__ type_ start__ end____ width___ exp.time_
  6 omega    7.00   89.00   1.0000   15.0000
omega____ theta____ kappa____ phi______ frames
    -       29.7932   38.0000  120.0000 82

#__ type_ start__ end____ width___ exp.time_
  7 omega  -24.00   73.00   1.0000   15.0000
omega____ theta____ kappa____ phi______ frames
    -       29.7932  -99.0000 -180.0000 97

;
_diffrn_measurement_device 'four-circle diffractometer'
_diffrn_measurement_device_type 'Xcalibur, Sapphire3'
_diffrn_measurement_method '\w scans'
_diffrn_orient_matrix_UB_11 0.0526741000
_diffrn_orient_matrix_UB_12 -0.0045918000
_diffrn_orient_matrix_UB_13 -0.0171074000
_diffrn_orient_matrix_UB_21 0.0321063000
_diffrn_orient_matrix_UB_22 0.0400154000
_diffrn_orient_matrix_UB_23 0.0341370000
_diffrn_orient_matrix_UB_31 0.0121133500
_diffrn_orient_matrix_UB_32 -0.0860739500
_diffrn_orient_matrix_UB_33 0.0167743000
_diffrn_radiation_monochromator graphite
_diffrn_radiation_probe x-ray
_diffrn_radiation_type MoK\a
_diffrn_radiation_wavelength 0.71073
_diffrn_reflns_av_R_equivalents 0.0397
_diffrn_reflns_av_sigmaI/netI 0.0749
_diffrn_reflns_av_unetI/netI 0.0386
_diffrn_reflns_Laue_measured_fraction_full 0.995
_diffrn_reflns_Laue_measured_fraction_max 0.995
_diffrn_reflns_limit_h_max 14
_diffrn_reflns_limit_h_min -13
_diffrn_reflns_limit_k_max 9
_diffrn_reflns_limit_k_min -9
_diffrn_reflns_limit_l_max 21
_diffrn_reflns_limit_l_min -21
_diffrn_reflns_number 5250
_diffrn_reflns_point_group_measured_fraction_full 0.995
_diffrn_reflns_point_group_measured_fraction_max 0.995
_diffrn_reflns_theta_full 25.242
_diffrn_reflns_theta_max 25.988
_diffrn_reflns_theta_min 4.216
_diffrn_source 'Enhance (Mo) X-ray Source'
_exptl_absorpt_coefficient_mu 1.570
_exptl_absorpt_correction_T_max 0.99999
_exptl_absorpt_correction_T_min 0.95307
_exptl_absorpt_correction_type multi-scan
_exptl_absorpt_process_details
;
CrysAlisPro, Agilent Technologies,
Version 1.171.37.33 (release 27-03-2014 CrysAlis171 .NET)
(compiled Mar 27 2014,17:12:48)
Empirical absorption correction using spherical harmonics,
 implemented in SCALE3 ABSPACK scaling algorithm.
;
_exptl_crystal_colour blue
_exptl_crystal_density_diffrn 1.860
_exptl_crystal_description block
_exptl_crystal_F_000 828
_exptl_crystal_size_max 0.230
_exptl_crystal_size_mid 0.110
_exptl_crystal_size_min 0.050
_refine_diff_density_max 0.274
_refine_diff_density_min -0.315
_refine_diff_density_rms 0.068
_refine_ls_extinction_method none
_refine_ls_goodness_of_fit_ref 1.078
_refine_ls_hydrogen_treatment mixed
_refine_ls_matrix_type full
_refine_ls_number_parameters 117
_refine_ls_number_reflns 1422
_refine_ls_number_restraints 0
_refine_ls_restrained_S_all 1.078
_refine_ls_R_factor_all 0.0386
_refine_ls_R_factor_gt 0.0300
_refine_ls_shift/su_max 0.000
_refine_ls_shift/su_mean 0.000
_refine_ls_structure_factor_coef Fsqd
_refine_ls_weighting_details 'w=1/[\s^2^(Fo^2^)+(0.0243P)^2^+1.5840P] where P=(Fo^2^+2Fc^2^)/3'
_refine_ls_weighting_scheme calc
_refine_ls_wR_factor_gt 0.0650
_refine_ls_wR_factor_ref 0.0695
_reflns_Friedel_coverage 0.000
_reflns_number_gt 1205
_reflns_number_total 1422
_reflns_threshold_expression 'I > 2\s(I)'
_cod_data_source_file c7dt00536a2.cif
_cod_data_source_block lx409
_cod_depositor_comments 'Adding full bibliography for 7042497--7042508.cif.'
_cod_database_code 7042503
_shelx_space_group_comment
;
The symmetry employed for this shelxl refinement is uniquely defined
by the following loop, which should always be used as a source of
symmetry information in preference to the above space-group names.
They are only intended as comments.
;
_shelx_estimated_absorpt_t_min 0.714
_shelx_estimated_absorpt_t_max 0.926
_shelxl_version_number 2013-4

loop_
_space_group_symop_operation_xyz
'x, y, z'
'-x, y, -z+1/2'
'x+1/2, y+1/2, z'
'-x+1/2, y+1/2, -z+1/2'
'-x, -y, -z'
'x, -y, z-1/2'
'-x+1/2, -y+1/2, -z'
'x+1/2, -y+1/2, z-1/2'

loop_
_atom_site_label
_atom_site_type_symbol
_atom_site_fract_x
_atom_site_fract_y
_atom_site_fract_z
_atom_site_U_iso_or_equiv
_atom_site_adp_type
_atom_site_occupancy
_atom_site_site_symmetry_order
_atom_site_calc_flag
_atom_site_refinement_flags_posn
_atom_site_refinement_flags_adp
_atom_site_refinement_flags_occupancy
Cu1 Cu 0.0000 0.0000 0.0000 0.01719(14) Uani 1 2 d S . P
O2 O -0.12771(16) 0.4472(3) 0.02377(11) 0.0280(4) Uani 1 1 d . . .
O1 O -0.03129(17) 0.5525(2) 0.13336(11) 0.0308(5) Uani 1 1 d . . .
N8 N -0.13259(17) -0.0924(3) 0.05338(13) 0.0232(5) Uani 1 1 d . . .
H8B H -0.1223 -0.2117 0.0630 0.035 Uiso 1 1 calc R U .
H8A H -0.2030 -0.0741 0.0217 0.035 Uiso 1 1 calc R U .
H8C H -0.1326 -0.0333 0.0996 0.035 Uiso 1 1 calc R U .
N7 N -0.11651(17) 0.1276(3) -0.08183(12) 0.0228(5) Uani 1 1 d . . .
H7C H -0.1333 0.2375 -0.0634 0.034 Uiso 1 1 calc R U .
H7B H -0.1844 0.0622 -0.0922 0.034 Uiso 1 1 calc R U .
H7A H -0.0842 0.1406 -0.1267 0.034 Uiso 1 1 calc R U .
N3 N 0.24436(18) 0.2425(3) 0.23630(13) 0.0294(5) Uani 1 1 d . . .
N4 N 0.16088(18) 0.2422(3) 0.28509(13) 0.0258(5) Uani 1 1 d . . .
N2 N 0.19597(18) 0.2581(3) 0.16301(13) 0.0260(5) Uani 1 1 d . . .
N1 N 0.07842(16) 0.2675(3) 0.16369(12) 0.0170(4) Uani 1 1 d . . .
N5 N 0.00049(17) 0.2702(3) 0.09288(12) 0.0196(5) Uani 1 1 d . . .
N6 N -0.05211(18) 0.4300(3) 0.08477(12) 0.0202(5) Uani 1 1 d . . .
C1 C 0.05829(19) 0.2568(3) 0.23840(13) 0.0169(5) Uani 1 1 d . . .
O3 O 0.5000 0.3624(4) 0.2500 0.0278(7) Uani 1 2 d S T P
H3 H 0.449(2) 0.302(4) 0.250(2) 0.036(10) Uiso 1 1 d . . .

loop_
_atom_site_aniso_label
_atom_site_aniso_U_11
_atom_site_aniso_U_22
_atom_site_aniso_U_33
_atom_site_aniso_U_23
_atom_site_aniso_U_13
_atom_site_aniso_U_12
Cu1 0.0133(2) 0.0219(2) 0.0160(2) 0.00562(18) 0.00108(16) -0.00048(17)
O2 0.0248(10) 0.0370(11) 0.0210(10) 0.0081(8) -0.0005(8) 0.0087(8)
O1 0.0431(12) 0.0182(9) 0.0308(11) -0.0031(8) 0.0050(9) 0.0030(8)
N8 0.0194(11) 0.0262(12) 0.0238(12) 0.0067(9) 0.0026(9) -0.0004(9)
N7 0.0209(11) 0.0260(12) 0.0208(12) 0.0042(9) 0.0013(9) 0.0010(9)
N3 0.0142(11) 0.0479(15) 0.0264(14) -0.0044(11) 0.0042(10) -0.0019(10)
N4 0.0145(10) 0.0426(13) 0.0196(12) -0.0039(10) 0.0001(9) 0.0012(10)
N2 0.0164(11) 0.0382(13) 0.0244(13) -0.0031(10) 0.0066(9) -0.0022(9)
N1 0.0139(10) 0.0219(11) 0.0152(11) -0.0007(8) 0.0024(8) -0.0003(8)
N5 0.0224(11) 0.0208(11) 0.0151(11) 0.0005(9) 0.0007(9) 0.0053(9)
N6 0.0204(11) 0.0212(10) 0.0206(12) 0.0042(9) 0.0082(9) 0.0006(9)
C1 0.0149(12) 0.0215(12) 0.0142(13) -0.0011(10) 0.0014(10) -0.0005(10)
O3 0.0226(16) 0.0254(15) 0.0342(17) 0.000 0.0006(13) 0.000

loop_
_atom_type_symbol
_atom_type_description
_atom_type_scat_dispersion_real
_atom_type_scat_dispersion_imag
_atom_type_scat_source
C C 0.0033 0.0016 'International Tables Vol C Tables 4.2.6.8 and 6.1.1.4'
Cu Cu 0.3201 1.2651 'International Tables Vol C Tables 4.2.6.8 and 6.1.1.4'
N N 0.0061 0.0033 'International Tables Vol C Tables 4.2.6.8 and 6.1.1.4'
O O 0.0106 0.0060 'International Tables Vol C Tables 4.2.6.8 and 6.1.1.4'
H H 0.0000 0.0000 'International Tables Vol C Tables 4.2.6.8 and 6.1.1.4'

loop_
_geom_angle_atom_site_label_1
_geom_angle_atom_site_label_2
_geom_angle_atom_site_label_3
_geom_angle
_geom_angle_site_symmetry_1
_geom_angle_site_symmetry_3
N8 Cu1 N8 180.0 . 5
N8 Cu1 N7 91.08(8) . .
N8 Cu1 N7 88.92(8) 5 .
N8 Cu1 N7 88.92(8) . 5
N8 Cu1 N7 91.08(8) 5 5
N7 Cu1 N7 180.00(17) . 5
Cu1 N8 H8B 109.5 . .
Cu1 N8 H8A 109.5 . .
H8B N8 H8A 109.5 . .
Cu1 N8 H8C 109.5 . .
H8B N8 H8C 109.5 . .
H8A N8 H8C 109.5 . .
Cu1 N7 H7C 109.5 . .
Cu1 N7 H7B 109.5 . .
H7C N7 H7B 109.5 . .
Cu1 N7 H7A 109.5 . .
H7C N7 H7A 109.5 . .
H7B N7 H7A 109.5 . .
N2 N3 N4 111.30(19) . .
C1 N4 N3 105.3(2) . .
N3 N2 N1 105.84(19) . .
C1 N1 N2 108.74(19) . .
C1 N1 N5 131.16(19) . .
N2 N1 N5 119.83(19) . .
N6 N5 N1 108.74(18) . .
O1 N6 O2 121.7(2) . .
O1 N6 N5 123.6(2) . .
O2 N6 N5 114.7(2) . .
N4 C1 N1 108.8(2) . .
N4 C1 C1 126.9(3) . 2
N1 C1 C1 124.3(3) . 2

loop_
_geom_bond_atom_site_label_1
_geom_bond_atom_site_label_2
_geom_bond_distance
_geom_bond_site_symmetry_2
Cu1 N8 2.008(2) .
Cu1 N8 2.008(2) 5
Cu1 N7 2.0222(19) .
Cu1 N7 2.0223(19) 5
O2 N6 1.260(3) .
O1 N6 1.237(3) .
N8 H8B 0.9100 .
N8 H8A 0.9100 .
N8 H8C 0.9100 .
N7 H7C 0.9100 .
N7 H7B 0.9100 .
N7 H7A 0.9100 .
N3 N2 1.303(3) .
N3 N4 1.362(3) .
N4 C1 1.320(3) .
N2 N1 1.345(3) .
N1 C1 1.342(3) .
N1 N5 1.395(3) .
N5 N6 1.334(3) .
C1 C1 1.446(4) 2
O3 H3 0.74(3) .

loop_
_geom_hbond_atom_site_label_D
_geom_hbond_atom_site_label_H
_geom_hbond_atom_site_label_A
_geom_hbond_distance_DH
_geom_hbond_distance_HA
_geom_hbond_distance_DA
_geom_hbond_angle_DHA
_geom_hbond_site_symmetry_A
N8 H8B O2 0.91 2.63 3.476(3) 154.5 1_545
N8 H8B O1 0.91 2.29 3.127(3) 151.9 1_545
N8 H8A O2 0.91 2.19 3.053(3) 158.6 7_455
N7 H7C O2 0.91 2.16 3.013(3) 155.3 .
N7 H7B O2 0.91 2.60 3.274(3) 131.5 7_455
N7 H7B N2 0.91 2.68 3.268(3) 123.4 5
N7 H7A O1 0.91 2.65 3.129(3) 113.4 5_565
N7 H7A O3 0.91 2.46 3.364(2) 173.3 7
O3 H3 N3 0.74(3) 2.35(3) 3.027(2) 153(3) .
N8 H8B O2 0.91 2.63 3.476(3) 154.5 1_545
N8 H8B O1 0.91 2.29 3.127(3) 151.9 1_545
N8 H8A O2 0.91 2.19 3.053(3) 158.6 7_455
N7 H7C O2 0.91 2.16 3.013(3) 155.3 .
N7 H7B O2 0.91 2.60 3.274(3) 131.5 7_455
N7 H7B N2 0.91 2.68 3.268(3) 123.4 5
N7 H7A O1 0.91 2.65 3.129(3) 113.4 5_565
N7 H7A O3 0.91 2.46 3.364(2) 173.3 7
O3 H3 N3 0.74(3) 2.35(3) 3.027(2) 153(3) .

loop_
_geom_torsion_atom_site_label_1
_geom_torsion_atom_site_label_2
_geom_torsion_atom_site_label_3
_geom_torsion_atom_site_label_4
_geom_torsion
_geom_torsion_site_symmetry_4
N2 N3 N4 C1 0.6(3) .
N4 N3 N2 N1 -0.3(3) .
N3 N2 N1 C1 -0.1(3) .
N3 N2 N1 N5 -174.7(2) .
C1 N1 N5 N6 73.9(3) .
N2 N1 N5 N6 -112.9(2) .
N1 N5 N6 O1 0.7(3) .
N1 N5 N6 O2 -177.95(19) .
N3 N4 C1 N1 -0.6(3) .
N3 N4 C1 C1 177.83(13) 2
N2 N1 C1 N4 0.5(3) .
N5 N1 C1 N4 174.3(2) .
N2 N1 C1 C1 -178.02(12) 2
N5 N1 C1 C1 -4.2(3) 2
